data_4518731
loop_
_publ_author_name
'Hu, Chao'
'Farshadfar, Kaveh'
'Dietl, Martin C.'
'Cervantes-Reyes, Alejandro'
'Wang, Tao'
'Adak, Tapas'
'Rudolph, Matthias'
'Rominger, Frank'
'Li, Jun'
'Ariafard, Alireza'
'Hashmi, A. Stephen K.'

_publ_section_title
;
 Gold-Catalyzed [5,5]-Rearrangement
;
_journal_name_full 'ACS Catalysis'
_journal_page_first 6510
_journal_page_last 6518
_journal_paper_doi 10.1021/acscatal.1c01108
_journal_year 2021
_chemical_formula_sum 'C26 H20 O3'
_chemical_formula_weight 380.42
_space_group_crystal_system monoclinic
_space_group_IT_number 14
_space_group_name_Hall '-P 2ybc'
_space_group_name_H-M_alt 'P 1 21/c 1'
_atom_sites_solution_hydrogens geom
_audit_creation_method SHELXL-2018/3
_cell_angle_alpha 90
_cell_angle_beta 104.153(2)
_cell_angle_gamma 90
_cell_formula_units_Z 12
_cell_length_a 19.1548(6)
_cell_length_b 14.4591(4)
_cell_length_c 21.2542(6)
_cell_measurement_reflns_used 1973
_cell_measurement_temperature 200(2)
_cell_measurement_theta_max 21.81
_cell_measurement_theta_min 2.48
_cell_volume 5707.9(3)
_computing_cell_refinement 'Bruker SAINT'
_computing_data_collection 'Bruker APEX2'
_computing_data_reduction 'Bruker SAINT'
_computing_molecular_graphics 'Bruker SHELXTL'
_computing_publication_material 'Bruker SHELXTL'
_computing_structure_refinement 'SHELXL-2018/3 (Sheldrick, 2018)'
_computing_structure_solution 'SHELXT-2014 (Sheldrick 2014)'
_diffrn_ambient_temperature 200(2)
_diffrn_measured_fraction_theta_full 1.000
_diffrn_measured_fraction_theta_max 1.000
_diffrn_measurement_device_type 'Bruker APEX-II Quazar area detector'
_diffrn_measurement_method '\f and \w scans'
_diffrn_radiation_type MoK\a
_diffrn_radiation_wavelength 0.71073
_diffrn_reflns_av_R_equivalents 0.1081
_diffrn_reflns_av_unetI/netI 0.0785
_diffrn_reflns_Laue_measured_fraction_full 1.000
_diffrn_reflns_Laue_measured_fraction_max 1.000
_diffrn_reflns_limit_h_max 20
_diffrn_reflns_limit_h_min -20
_diffrn_reflns_limit_k_max 15
_diffrn_reflns_limit_k_min -15
_diffrn_reflns_limit_l_max 23
_diffrn_reflns_limit_l_min -22
_diffrn_reflns_number 42771
_diffrn_reflns_point_group_measured_fraction_full 1.000
_diffrn_reflns_point_group_measured_fraction_max 1.000
_diffrn_reflns_theta_full 22.722
_diffrn_reflns_theta_max 22.721
_diffrn_reflns_theta_min 1.720
_diffrn_source 'ImuS microsource'
_exptl_absorpt_coefficient_mu 0.086
_exptl_absorpt_correction_T_max 0.9573
_exptl_absorpt_correction_T_min 0.9000
_exptl_absorpt_correction_type multi-scan
_exptl_absorpt_process_details
;
Sheldrick, G. M. (2008). <i>SADABS</i>. University of G\"ottingen, Germany.
;
_exptl_crystal_colour colourless
_exptl_crystal_density_diffrn 1.328
_exptl_crystal_description plank
_exptl_crystal_F_000 2400
_exptl_crystal_size_max 0.250
_exptl_crystal_size_mid 0.090
_exptl_crystal_size_min 0.026
_refine_diff_density_max 0.309
_refine_diff_density_min -0.278
_refine_diff_density_rms 0.051
_refine_ls_extinction_method none
_refine_ls_goodness_of_fit_ref 0.998
_refine_ls_hydrogen_treatment constr
_refine_ls_matrix_type full
_refine_ls_number_parameters 790
_refine_ls_number_reflns 7676
_refine_ls_number_restraints 0
_refine_ls_restrained_S_all 0.998
_refine_ls_R_factor_all 0.1329
_refine_ls_R_factor_gt 0.0616
_refine_ls_shift/su_max 0.000
_refine_ls_shift/su_mean 0.000
_refine_ls_structure_factor_coef Fsqd
_refine_ls_weighting_details 'w=1/[\s^2^(Fo^2^)+(0.0960P)^2^] where P=(Fo^2^+2Fc^2^)/3'
_refine_ls_weighting_scheme calc
_refine_ls_wR_factor_gt 0.1570
_refine_ls_wR_factor_ref 0.1995
_reflns_Friedel_coverage 0.000
_reflns_number_gt 4007
_reflns_number_total 7676
_reflns_threshold_expression 'I > 2\s(I)'
_cod_data_source_file cs1c01108_si_002.cif
_cod_data_source_block chao5
_cod_original_sg_symbol_H-M 'P 21/c'
_cod_database_code 4518731
_shelx_shelxl_version_number 2018/3
_shelx_space_group_comment
; 
The symmetry employed for this shelxl refinement is uniquely defined 
by the following loop, which should always be used as a source of 
symmetry information in preference to the above space-group names. 
They are only intended as comments. 
;
_shelx_estimated_absorpt_t_min 0.979
_shelx_estimated_absorpt_t_max 0.998

loop_
_space_group_symop_operation_xyz
'x, y, z'
'-x, y+1/2, -z+1/2'
'-x, -y, -z'
'x, -y-1/2, z-1/2'

loop_
_atom_site_label
_atom_site_type_symbol
_atom_site_fract_x
_atom_site_fract_y
_atom_site_fract_z
_atom_site_U_iso_or_equiv
_atom_site_adp_type
_atom_site_occupancy
_atom_site_site_symmetry_order
_atom_site_calc_flag
_atom_site_refinement_flags_posn
_atom_site_refinement_flags_adp
_atom_site_refinement_flags_occupancy
_atom_site_disorder_assembly
_atom_site_disorder_group
C1_1 C 0.8398(2) 0.6197(3) 0.3636(2) 0.0315(11) Uani 1 1 d . . . . .
H1_1 H 0.827477 0.681298 0.342324 0.038 Uiso 1 1 calc R U . . .
C2_1 C 0.8177(2) 0.6191(3) 0.4268(2) 0.0309(11) Uani 1 1 d . . . . .
C3_1 C 0.8330(2) 0.6609(3) 0.4851(2) 0.0367(12) Uani 1 1 d . . . . .
H3_1 H 0.870049 0.705186 0.499562 0.044 Uiso 1 1 calc R U . . .
O4_1 O 0.78665(16) 0.6296(2) 0.52055(14) 0.0397(8) Uani 1 1 d . . . . .
C5_1 C 0.7406(2) 0.5655(3) 0.4831(2) 0.0333(11) Uani 1 1 d . . . . .
C6_1 C 0.7589(2) 0.5570(3) 0.4252(2) 0.0286(11) Uani 1 1 d . . . . .
C11_1 C 0.7880(2) 0.5474(3) 0.3259(2) 0.0306(11) Uani 1 1 d . . . . .
C12_1 C 0.7414(2) 0.5113(3) 0.3613(2) 0.0303(11) Uani 1 1 d . . . . .
C13_1 C 0.6922(2) 0.4433(3) 0.3337(2) 0.0363(12) Uani 1 1 d . . . . .
H13_1 H 0.660671 0.417680 0.357372 0.044 Uiso 1 1 calc R U . . .
C14_1 C 0.6895(2) 0.4132(3) 0.2714(2) 0.0412(12) Uani 1 1 d . . . . .
H14_1 H 0.655640 0.367170 0.252176 0.049 Uiso 1 1 calc R U . . .
C15_1 C 0.7354(2) 0.4492(3) 0.2367(2) 0.0372(12) Uani 1 1 d . . . . .
H15_1 H 0.732800 0.427354 0.194035 0.045 Uiso 1 1 calc R U . . .
C16_1 C 0.7847(2) 0.5160(3) 0.2631(2) 0.0354(12) Uani 1 1 d . . . . .
H16_1 H 0.816132 0.540662 0.238995 0.042 Uiso 1 1 calc R U . . .
C21_1 C 0.9174(2) 0.5981(3) 0.3657(2) 0.0287(11) Uani 1 1 d . . . . .
C22_1 C 0.9553(2) 0.5303(3) 0.4062(2) 0.0360(12) Uani 1 1 d . . . . .
H22_1 H 0.933160 0.499200 0.435594 0.043 Uiso 1 1 calc R U . . .
C23_1 C 1.0252(2) 0.5072(3) 0.4044(2) 0.0396(12) Uani 1 1 d . . . . .
H23_1 H 1.050248 0.461309 0.433170 0.047 Uiso 1 1 calc R U . . .
C24_1 C 1.0590(2) 0.5497(3) 0.3616(2) 0.0361(12) Uani 1 1 d . . . . .
C25_1 C 1.0216(2) 0.6178(3) 0.3222(2) 0.0398(12) Uani 1 1 d . . . . .
H25_1 H 1.044113 0.649338 0.293216 0.048 Uiso 1 1 calc R U . . .
C26_1 C 0.9520(2) 0.6415(3) 0.3236(2) 0.0392(12) Uani 1 1 d . . . . .
H26_1 H 0.927463 0.688260 0.295228 0.047 Uiso 1 1 calc R U . . .
C28_1 C 1.1346(2) 0.5235(3) 0.3597(2) 0.0455(13) Uani 1 1 d . . . . .
H28A_1 H 1.147245 0.554414 0.323026 0.068 Uiso 1 1 calc R U . . .
H28B_1 H 1.137543 0.456331 0.354729 0.068 Uiso 1 1 calc R U . . .
H28C_1 H 1.168114 0.542697 0.400242 0.068 Uiso 1 1 calc R U . . .
C31_1 C 0.6863(2) 0.5263(3) 0.5132(2) 0.0323(11) Uani 1 1 d . . . . .
C32_1 C 0.6378(3) 0.4609(3) 0.4823(2) 0.0479(14) Uani 1 1 d . . . . .
H32_1 H 0.640927 0.439668 0.440801 0.057 Uiso 1 1 calc R U . . .
C33_1 C 0.5850(3) 0.4250(3) 0.5089(2) 0.0499(14) Uani 1 1 d . . . . .
H33_1 H 0.552839 0.379387 0.486189 0.060 Uiso 1 1 calc R U . . .
C34_1 C 0.5791(2) 0.4556(3) 0.5689(2) 0.0335(12) Uani 1 1 d . . . . .
C35_1 C 0.6271(2) 0.5210(3) 0.6015(2) 0.0420(13) Uani 1 1 d . . . . .
H35_1 H 0.623671 0.541856 0.642971 0.050 Uiso 1 1 calc R U . . .
C36_1 C 0.6805(2) 0.5566(3) 0.5742(2) 0.0386(12) Uani 1 1 d . . . . .
H36_1 H 0.713052 0.601633 0.597150 0.046 Uiso 1 1 calc R U . . .
C38_1 C 0.5228(3) 0.4138(3) 0.5972(2) 0.0419(13) Uani 1 1 d . . . . .
O38_1 O 0.47990(19) 0.3560(2) 0.57017(17) 0.0587(10) Uani 1 1 d . . . . .
O39_1 O 0.52369(17) 0.4463(2) 0.65558(15) 0.0491(9) Uani 1 1 d . . . . .
C39_1 C 0.4721(3) 0.4025(4) 0.6864(2) 0.0609(16) Uani 1 1 d . . . . .
H39A_1 H 0.474190 0.432509 0.728184 0.091 Uiso 1 1 calc R U . . .
H39B_1 H 0.483958 0.336809 0.693487 0.091 Uiso 1 1 calc R U . . .
H39C_1 H 0.423491 0.408813 0.658305 0.091 Uiso 1 1 calc R U . . .
C1_2 C 0.1523(2) 0.7889(3) 1.13822(19) 0.0301(11) Uani 1 1 d . . . . .
H1_2 H 0.163479 0.849961 1.160437 0.036 Uiso 1 1 calc R U . . .
C2_2 C 0.1733(2) 0.7938(3) 1.0742(2) 0.0311(11) Uani 1 1 d . . . . .
C3_2 C 0.1530(2) 0.8362(3) 1.0164(2) 0.0359(12) Uani 1 1 d . . . . .
H3_2 H 0.112558 0.875973 1.003029 0.043 Uiso 1 1 calc R U . . .
O4_2 O 0.20008(16) 0.81271(19) 0.97970(13) 0.0376(8) Uani 1 1 d . . . . .
C5_2 C 0.2517(2) 0.7533(3) 1.0161(2) 0.0305(11) Uani 1 1 d . . . . .
C6_2 C 0.2350(2) 0.7402(3) 1.0746(2) 0.0303(11) Uani 1 1 d . . . . .
C11_2 C 0.2074(2) 0.7188(3) 1.1739(2) 0.0278(10) Uani 1 1 d . . . . .
C12_2 C 0.2568(2) 0.6918(3) 1.1375(2) 0.0291(11) Uani 1 1 d . . . . .
C13_2 C 0.3112(2) 0.6296(3) 1.1641(2) 0.0383(12) Uani 1 1 d . . . . .
H13_2 H 0.344843 0.611232 1.140247 0.046 Uiso 1 1 calc R U . . .
C14_2 C 0.3163(2) 0.5942(3) 1.2260(2) 0.0396(12) Uani 1 1 d . . . . .
H14_2 H 0.353434 0.551622 1.244333 0.047 Uiso 1 1 calc R U . . .
C15_2 C 0.2674(2) 0.6209(3) 1.2608(2) 0.0392(12) Uani 1 1 d . . . . .
H15_2 H 0.271376 0.596387 1.303049 0.047 Uiso 1 1 calc R U . . .
C16_2 C 0.2132(2) 0.6824(3) 1.2352(2) 0.0332(11) Uani 1 1 d . . . . .
H16_2 H 0.179709 0.699867 1.259465 0.040 Uiso 1 1 calc R U . . .
C21_2 C 0.0751(2) 0.7648(3) 1.1363(2) 0.0290(11) Uani 1 1 d . . . . .
C22_2 C 0.0372(2) 0.6981(3) 1.0952(2) 0.0414(13) Uani 1 1 d . . . . .
H22_2 H 0.059601 0.667097 1.065921 0.050 Uiso 1 1 calc R U . . .
C23_2 C -0.0326(2) 0.6757(3) 1.0959(2) 0.0409(12) Uani 1 1 d . . . . .
H23_2 H -0.057554 0.630252 1.066616 0.049 Uiso 1 1 calc R U . . .
C24_2 C -0.0673(2) 0.7182(3) 1.1384(2) 0.0349(11) Uani 1 1 d . . . . .
C25_2 C -0.0293(2) 0.7845(3) 1.1794(2) 0.0381(12) Uani 1 1 d . . . . .
H25_2 H -0.051355 0.814711 1.209236 0.046 Uiso 1 1 calc R U . . .
C26_2 C 0.0401(2) 0.8078(3) 1.1782(2) 0.0346(11) Uani 1 1 d . . . . .
H26_2 H 0.064562 0.854481 1.206714 0.041 Uiso 1 1 calc R U . . .
C28_2 C -0.1433(2) 0.6930(3) 1.1392(2) 0.0474(13) Uani 1 1 d . . . . .
H28A_2 H -0.153278 0.713791 1.180030 0.071 Uiso 1 1 calc R U . . .
H28B_2 H -0.149300 0.625725 1.135432 0.071 Uiso 1 1 calc R U . . .
H28C_2 H -0.176905 0.722969 1.102685 0.071 Uiso 1 1 calc R U . . .
C31_2 C 0.3057(2) 0.7237(3) 0.9831(2) 0.0308(11) Uani 1 1 d . . . . .
C32_2 C 0.3632(2) 0.6684(3) 1.0134(2) 0.0452(13) Uani 1 1 d . . . . .
H32_2 H 0.367298 0.649324 1.056906 0.054 Uiso 1 1 calc R U . . .
C33_2 C 0.4148(3) 0.6404(3) 0.9818(2) 0.0458(13) Uani 1 1 d . . . . .
H33_2 H 0.453274 0.601780 1.003581 0.055 Uiso 1 1 calc R U . . .
C34_2 C 0.4105(2) 0.6681(3) 0.9190(2) 0.0331(11) Uani 1 1 d . . . . .
C35_2 C 0.3544(2) 0.7245(3) 0.8889(2) 0.0403(12) Uani 1 1 d . . . . .
H35_2 H 0.351742 0.745380 0.845964 0.048 Uiso 1 1 calc R U . . .
C36_2 C 0.3020(2) 0.7515(3) 0.9195(2) 0.0406(12) Uani 1 1 d . . . . .
H36_2 H 0.263246 0.789313 0.897196 0.049 Uiso 1 1 calc R U . . .
C38_2 C 0.4632(2) 0.6410(3) 0.8819(2) 0.0364(12) Uani 1 1 d . . . . .
O38_2 O 0.46383(17) 0.6673(2) 0.82869(16) 0.0547(10) Uani 1 1 d . . . . .
O39_2 O 0.51142(17) 0.5798(2) 0.91508(15) 0.0486(9) Uani 1 1 d . . . . .
C39_2 C 0.5629(3) 0.5462(3) 0.8811(2) 0.0551(15) Uani 1 1 d . . . . .
H39A_2 H 0.602710 0.515576 0.911853 0.083 Uiso 1 1 calc R U . . .
H39B_2 H 0.581694 0.598219 0.860627 0.083 Uiso 1 1 calc R U . . .
H39C_2 H 0.539411 0.501931 0.847671 0.083 Uiso 1 1 calc R U . . .
C1_3 C 0.1632(2) 0.4551(3) 1.1396(2) 0.0314(11) Uani 1 1 d . . . . .
H1_3 H 0.175579 0.515106 1.163029 0.038 Uiso 1 1 calc R U . . .
C2_3 C 0.1812(2) 0.4612(3) 1.0746(2) 0.0292(11) Uani 1 1 d . . . . .
C3_3 C 0.1637(2) 0.5095(3) 1.0190(2) 0.0374(12) Uani 1 1 d . . . . .
H3_3 H 0.126961 0.555083 1.008604 0.045 Uiso 1 1 calc R U . . .
O4_3 O 0.20679(16) 0.4829(2) 0.97942(14) 0.0397(8) Uani 1 1 d . . . . .
C5_3 C 0.2533(2) 0.4148(3) 1.0116(2) 0.0295(11) Uani 1 1 d . . . . .
C6_3 C 0.2388(2) 0.4007(3) 1.0704(2) 0.0273(11) Uani 1 1 d . . . . .
C11_3 C 0.2169(2) 0.3816(3) 1.1721(2) 0.0300(11) Uani 1 1 d . . . . .
C12_3 C 0.2602(2) 0.3497(3) 1.1321(2) 0.0281(11) Uani 1 1 d . . . . .
C13_3 C 0.3118(2) 0.2819(3) 1.1552(2) 0.0350(11) Uani 1 1 d . . . . .
H13_3 H 0.341089 0.259183 1.128402 0.042 Uiso 1 1 calc R U . . .
C14_3 C 0.3200(2) 0.2480(3) 1.2174(2) 0.0391(12) Uani 1 1 d . . . . .
H14_3 H 0.354930 0.201446 1.233006 0.047 Uiso 1 1 calc R U . . .
C15_3 C 0.2783(2) 0.2806(3) 1.2572(2) 0.0409(12) Uani 1 1 d . . . . .
H15_3 H 0.285132 0.257245 1.300090 0.049 Uiso 1 1 calc R U . . .
C16_3 C 0.2265(2) 0.3476(3) 1.2346(2) 0.0363(12) Uani 1 1 d . . . . .
H16_3 H 0.197574 0.370039 1.261778 0.044 Uiso 1 1 calc R U . . .
C21_3 C 0.0859(2) 0.4310(3) 1.1374(2) 0.0295(11) Uani 1 1 d . . . . .
C22_3 C 0.0489(2) 0.3633(3) 1.0975(2) 0.0389(12) Uani 1 1 d . . . . .
H22_3 H 0.072081 0.331586 1.069123 0.047 Uiso 1 1 calc R U . . .
C23_3 C -0.0211(2) 0.3400(3) 1.0973(2) 0.0437(13) Uani 1 1 d . . . . .
H23_3 H -0.045212 0.293255 1.068677 0.052 Uiso 1 1 calc R U . . .
C24_3 C -0.0564(2) 0.3838(3) 1.1384(2) 0.0375(12) Uani 1 1 d . . . . .
C25_3 C -0.0204(2) 0.4532(3) 1.1778(2) 0.0415(13) Uani 1 1 d . . . . .
H25_3 H -0.044117 0.485609 1.205440 0.050 Uiso 1 1 calc R U . . .
C26_3 C 0.0495(2) 0.4765(3) 1.1777(2) 0.0376(12) Uani 1 1 d . . . . .
H26_3 H 0.073233 0.524264 1.205522 0.045 Uiso 1 1 calc R U . . .
C28_3 C -0.1325(2) 0.3579(3) 1.1387(2) 0.0508(14) Uani 1 1 d . . . . .
H28A_3 H -0.146784 0.390871 1.173877 0.076 Uiso 1 1 calc R U . . .
H28B_3 H -0.135400 0.291093 1.145355 0.076 Uiso 1 1 calc R U . . .
H28C_3 H -0.164950 0.374989 1.097069 0.076 Uiso 1 1 calc R U . . .
C31_3 C 0.3050(2) 0.3841(3) 0.9762(2) 0.0297(11) Uani 1 1 d . . . . .
C32_3 C 0.3418(2) 0.3010(3) 0.9901(2) 0.0351(12) Uani 1 1 d . . . . .
H32_3 H 0.333149 0.263133 1.023968 0.042 Uiso 1 1 calc R U . . .
C33_3 C 0.3909(2) 0.2718(3) 0.9558(2) 0.0357(12) Uani 1 1 d . . . . .
H33_3 H 0.415150 0.214352 0.965918 0.043 Uiso 1 1 calc R U . . .
C34_3 C 0.4041(2) 0.3264(3) 0.9074(2) 0.0319(11) Uani 1 1 d . . . . .
C35_3 C 0.3692(2) 0.4096(3) 0.8930(2) 0.0394(12) Uani 1 1 d . . . . .
H35_3 H 0.379292 0.447781 0.859991 0.047 Uiso 1 1 calc R U . . .
C36_3 C 0.3196(2) 0.4380(3) 0.9261(2) 0.0378(12) Uani 1 1 d . . . . .
H36_3 H 0.294886 0.494933 0.914904 0.045 Uiso 1 1 calc R U . . .
C38_3 C 0.4559(2) 0.2994(3) 0.8690(2) 0.0370(12) Uani 1 1 d . . . . .
O38_3 O 0.47848(18) 0.3506(2) 0.83379(16) 0.0553(10) Uani 1 1 d . . . . .
O39_3 O 0.47351(18) 0.2103(2) 0.87432(16) 0.0528(10) Uani 1 1 d . . . . .
C39_3 C 0.5198(3) 0.1789(3) 0.8339(3) 0.0669(17) Uani 1 1 d . . . . .
H39A_3 H 0.528334 0.112342 0.840221 0.100 Uiso 1 1 calc R U . . .
H39B_3 H 0.565779 0.211956 0.845981 0.100 Uiso 1 1 calc R U . . .
H39C_3 H 0.496465 0.191167 0.788275 0.100 Uiso 1 1 calc R U . . .

loop_
_atom_site_aniso_label
_atom_site_aniso_U_11
_atom_site_aniso_U_22
_atom_site_aniso_U_33
_atom_site_aniso_U_23
_atom_site_aniso_U_13
_atom_site_aniso_U_12
C1_1 0.037(3) 0.027(3) 0.033(3) 0.007(2) 0.015(2) 0.004(2)
C2_1 0.033(3) 0.023(3) 0.037(3) 0.002(2) 0.008(2) 0.003(2)
C3_1 0.040(3) 0.038(3) 0.037(3) -0.007(3) 0.018(2) -0.008(2)
O4_1 0.045(2) 0.042(2) 0.0345(19) -0.0022(17) 0.0134(17) -0.0008(16)
C5_1 0.036(3) 0.034(3) 0.029(3) 0.002(2) 0.008(2) 0.006(2)
C6_1 0.026(3) 0.028(3) 0.033(3) 0.007(2) 0.011(2) 0.006(2)
C11_1 0.028(3) 0.028(3) 0.036(3) 0.005(2) 0.008(2) 0.003(2)
C12_1 0.029(3) 0.028(3) 0.035(3) 0.005(2) 0.009(2) 0.008(2)
C13_1 0.031(3) 0.046(3) 0.034(3) 0.000(3) 0.014(2) -0.002(2)
C14_1 0.036(3) 0.047(3) 0.038(3) -0.002(3) 0.004(2) 0.001(2)
C15_1 0.038(3) 0.049(3) 0.022(3) 0.000(2) 0.001(2) 0.003(2)
C16_1 0.038(3) 0.038(3) 0.033(3) 0.012(2) 0.013(2) 0.002(2)
C21_1 0.034(3) 0.023(2) 0.028(3) 0.000(2) 0.005(2) 0.000(2)
C22_1 0.045(3) 0.036(3) 0.031(3) 0.007(2) 0.017(2) -0.002(2)
C23_1 0.041(3) 0.038(3) 0.039(3) 0.002(2) 0.009(3) 0.005(2)
C24_1 0.035(3) 0.041(3) 0.032(3) -0.008(3) 0.009(2) -0.004(2)
C25_1 0.038(3) 0.046(3) 0.040(3) -0.002(3) 0.019(3) -0.005(2)
C26_1 0.046(3) 0.039(3) 0.037(3) 0.007(2) 0.017(3) 0.000(2)
C28_1 0.035(3) 0.063(3) 0.038(3) -0.002(3) 0.009(2) 0.002(3)
C31_1 0.031(3) 0.037(3) 0.032(3) 0.007(2) 0.012(2) 0.010(2)
C32_1 0.058(4) 0.053(3) 0.041(3) -0.013(3) 0.029(3) -0.014(3)
C33_1 0.055(4) 0.054(3) 0.047(3) -0.008(3) 0.025(3) -0.009(3)
C34_1 0.032(3) 0.036(3) 0.034(3) 0.011(3) 0.012(2) 0.007(2)
C35_1 0.041(3) 0.055(3) 0.033(3) 0.000(3) 0.016(3) 0.010(3)
C36_1 0.039(3) 0.044(3) 0.034(3) -0.001(3) 0.011(2) 0.000(2)
C38_1 0.044(3) 0.042(3) 0.042(4) 0.011(3) 0.014(3) 0.007(3)
O38_1 0.059(3) 0.067(3) 0.057(2) -0.006(2) 0.027(2) -0.019(2)
O39_1 0.055(2) 0.064(2) 0.034(2) 0.0005(19) 0.0229(17) -0.0035(18)
C39_1 0.058(4) 0.080(4) 0.056(4) 0.012(3) 0.036(3) -0.006(3)
C1_2 0.035(3) 0.027(3) 0.030(3) -0.002(2) 0.010(2) 0.001(2)
C2_2 0.037(3) 0.027(3) 0.032(3) -0.005(2) 0.014(2) -0.004(2)
C3_2 0.038(3) 0.035(3) 0.038(3) 0.001(3) 0.014(2) 0.010(2)
O4_2 0.042(2) 0.044(2) 0.0292(18) 0.0053(16) 0.0132(15) 0.0087(16)
C5_2 0.029(3) 0.029(3) 0.035(3) 0.002(2) 0.010(2) -0.001(2)
C6_2 0.028(3) 0.029(3) 0.035(3) -0.001(2) 0.011(2) -0.005(2)
C11_2 0.029(3) 0.027(3) 0.027(3) -0.004(2) 0.007(2) -0.004(2)
C12_2 0.031(3) 0.028(3) 0.028(3) -0.004(2) 0.006(2) -0.005(2)
C13_2 0.030(3) 0.046(3) 0.041(3) 0.001(3) 0.013(2) 0.004(2)
C14_2 0.037(3) 0.047(3) 0.033(3) 0.007(3) 0.007(2) 0.007(2)
C15_2 0.039(3) 0.047(3) 0.029(3) 0.006(2) 0.005(2) -0.004(2)
C16_2 0.037(3) 0.037(3) 0.027(3) -0.007(2) 0.011(2) -0.001(2)
C21_2 0.032(3) 0.027(3) 0.028(3) 0.006(2) 0.009(2) 0.003(2)
C22_2 0.042(3) 0.044(3) 0.042(3) -0.011(3) 0.017(2) -0.002(3)
C23_2 0.044(3) 0.037(3) 0.039(3) -0.007(2) 0.005(3) -0.010(2)
C24_2 0.032(3) 0.040(3) 0.033(3) 0.012(3) 0.008(2) 0.002(2)
C25_2 0.040(3) 0.043(3) 0.035(3) -0.002(3) 0.017(2) 0.002(2)
C26_2 0.035(3) 0.038(3) 0.032(3) -0.007(2) 0.011(2) -0.003(2)
C28_2 0.036(3) 0.062(3) 0.044(3) 0.008(3) 0.010(2) -0.001(3)
C31_2 0.030(3) 0.037(3) 0.026(3) -0.003(2) 0.007(2) -0.004(2)
C32_2 0.044(3) 0.057(3) 0.040(3) 0.012(3) 0.021(3) 0.010(3)
C33_2 0.040(3) 0.060(3) 0.041(3) 0.011(3) 0.017(3) 0.013(3)
C34_2 0.028(3) 0.040(3) 0.030(3) -0.010(2) 0.005(2) -0.007(2)
C35_2 0.039(3) 0.053(3) 0.031(3) 0.005(3) 0.015(2) 0.003(3)
C36_2 0.039(3) 0.055(3) 0.027(3) 0.005(3) 0.008(2) 0.008(2)
C38_2 0.030(3) 0.039(3) 0.040(3) -0.007(3) 0.009(3) -0.006(2)
O38_2 0.048(2) 0.084(3) 0.037(2) 0.003(2) 0.0202(18) 0.0053(19)
O39_2 0.046(2) 0.055(2) 0.052(2) -0.0007(19) 0.0250(18) 0.0086(18)
C39_2 0.046(3) 0.059(4) 0.066(4) -0.006(3) 0.025(3) 0.009(3)
C1_3 0.037(3) 0.029(3) 0.030(3) -0.006(2) 0.013(2) -0.002(2)
C2_3 0.032(3) 0.027(3) 0.030(3) -0.004(2) 0.011(2) -0.003(2)
C3_3 0.041(3) 0.038(3) 0.037(3) 0.001(3) 0.016(2) 0.009(2)
O4_3 0.047(2) 0.0414(19) 0.0329(19) 0.0110(16) 0.0144(17) 0.0090(16)
C5_3 0.032(3) 0.025(3) 0.031(3) 0.001(2) 0.006(2) -0.002(2)
C6_3 0.030(3) 0.026(3) 0.025(3) -0.004(2) 0.004(2) -0.005(2)
C11_3 0.031(3) 0.032(3) 0.025(3) -0.002(2) 0.004(2) -0.008(2)
C12_3 0.025(3) 0.033(3) 0.027(3) -0.003(2) 0.006(2) -0.006(2)
C13_3 0.032(3) 0.041(3) 0.034(3) -0.002(3) 0.011(2) 0.001(2)
C14_3 0.033(3) 0.051(3) 0.033(3) 0.008(3) 0.006(2) 0.007(2)
C15_3 0.037(3) 0.053(3) 0.029(3) 0.005(3) 0.003(2) 0.000(3)
C16_3 0.034(3) 0.043(3) 0.032(3) -0.004(2) 0.009(2) -0.005(2)
C21_3 0.031(3) 0.031(3) 0.026(3) 0.001(2) 0.007(2) 0.000(2)
C22_3 0.042(3) 0.041(3) 0.038(3) -0.011(3) 0.017(2) 0.002(2)
C23_3 0.042(3) 0.048(3) 0.041(3) -0.008(3) 0.011(3) -0.012(3)
C24_3 0.035(3) 0.049(3) 0.027(3) 0.011(3) 0.005(2) -0.001(2)
C25_3 0.039(3) 0.052(3) 0.037(3) -0.001(3) 0.016(3) 0.007(3)
C26_3 0.039(3) 0.041(3) 0.036(3) -0.008(2) 0.014(2) 0.000(2)
C28_3 0.034(3) 0.074(4) 0.045(3) 0.010(3) 0.010(3) -0.003(3)
C31_3 0.028(3) 0.034(3) 0.028(3) -0.003(2) 0.008(2) -0.003(2)
C32_3 0.043(3) 0.039(3) 0.026(3) 0.006(2) 0.013(2) -0.001(2)
C33_3 0.044(3) 0.034(3) 0.030(3) -0.002(2) 0.011(2) 0.003(2)
C34_3 0.031(3) 0.037(3) 0.028(3) -0.003(2) 0.009(2) -0.003(2)
C35_3 0.041(3) 0.047(3) 0.033(3) 0.010(3) 0.016(2) 0.000(3)
C36_3 0.040(3) 0.042(3) 0.032(3) 0.008(2) 0.012(2) 0.004(2)
C38_3 0.037(3) 0.042(3) 0.031(3) 0.003(3) 0.007(2) -0.003(2)
O38_3 0.069(3) 0.052(2) 0.056(2) 0.0071(19) 0.038(2) 0.0016(19)
O39_3 0.058(2) 0.048(2) 0.063(2) 0.003(2) 0.0355(19) 0.0113(18)
C39_3 0.073(4) 0.064(4) 0.079(4) 0.001(3) 0.049(4) 0.013(3)

loop_
_atom_type_symbol
_atom_type_description
_atom_type_scat_dispersion_real
_atom_type_scat_dispersion_imag
_atom_type_scat_source
C C 0.0033 0.0016 'International Tables Vol C Tables 4.2.6.8 and 6.1.1.4'
H H 0.0000 0.0000 'International Tables Vol C Tables 4.2.6.8 and 6.1.1.4'
O O 0.0106 0.0060 'International Tables Vol C Tables 4.2.6.8 and 6.1.1.4'

loop_
_geom_angle_atom_site_label_1
_geom_angle_atom_site_label_2
_geom_angle_atom_site_label_3
_geom_angle
_geom_angle_site_symmetry_1
_geom_angle_site_symmetry_3
_geom_angle_publ_flag
C2_1 C1_1 C21_1 117.6(4) . . ?
C2_1 C1_1 C11_1 100.1(3) . . ?
C21_1 C1_1 C11_1 112.5(3) . . ?
C2_1 C1_1 H1_1 108.7 . . ?
C21_1 C1_1 H1_1 108.7 . . ?
C11_1 C1_1 H1_1 108.7 . . ?
C3_1 C2_1 C6_1 107.2(4) . . ?
C3_1 C2_1 C1_1 140.8(4) . . ?
C6_1 C2_1 C1_1 111.9(4) . . ?
C2_1 C3_1 O4_1 109.5(4) . . ?
C2_1 C3_1 H3_1 125.3 . . ?
O4_1 C3_1 H3_1 125.3 . . ?
C3_1 O4_1 C5_1 108.1(3) . . ?
C6_1 C5_1 O4_1 108.1(4) . . ?
C6_1 C5_1 C31_1 136.6(4) . . ?
O4_1 C5_1 C31_1 115.3(4) . . ?
C5_1 C6_1 C2_1 107.2(4) . . ?
C5_1 C6_1 C12_1 145.1(4) . . ?
C2_1 C6_1 C12_1 107.7(4) . . ?
C16_1 C11_1 C12_1 120.5(4) . . ?
C16_1 C11_1 C1_1 126.5(4) . . ?
C12_1 C11_1 C1_1 113.0(4) . . ?
C13_1 C12_1 C11_1 119.5(4) . . ?
C13_1 C12_1 C6_1 133.2(4) . . ?
C11_1 C12_1 C6_1 107.3(4) . . ?
C14_1 C13_1 C12_1 119.2(4) . . ?
C14_1 C13_1 H13_1 120.4 . . ?
C12_1 C13_1 H13_1 120.4 . . ?
C15_1 C14_1 C13_1 121.0(4) . . ?
C15_1 C14_1 H14_1 119.5 . . ?
C13_1 C14_1 H14_1 119.5 . . ?
C16_1 C15_1 C14_1 120.8(4) . . ?
C16_1 C15_1 H15_1 119.6 . . ?
C14_1 C15_1 H15_1 119.6 . . ?
C15_1 C16_1 C11_1 119.0(4) . . ?
C15_1 C16_1 H16_1 120.5 . . ?
C11_1 C16_1 H16_1 120.5 . . ?
C22_1 C21_1 C26_1 117.4(4) . . ?
C22_1 C21_1 C1_1 121.9(4) . . ?
C26_1 C21_1 C1_1 120.6(4) . . ?
C21_1 C22_1 C23_1 121.0(4) . . ?
C21_1 C22_1 H22_1 119.5 . . ?
C23_1 C22_1 H22_1 119.5 . . ?
C24_1 C23_1 C22_1 121.4(4) . . ?
C24_1 C23_1 H23_1 119.3 . . ?
C22_1 C23_1 H23_1 119.3 . . ?
C25_1 C24_1 C23_1 117.4(4) . . ?
C25_1 C24_1 C28_1 121.6(4) . . ?
C23_1 C24_1 C28_1 120.9(4) . . ?
C24_1 C25_1 C26_1 121.6(4) . . ?
C24_1 C25_1 H25_1 119.2 . . ?
C26_1 C25_1 H25_1 119.2 . . ?
C25_1 C26_1 C21_1 121.1(4) . . ?
C25_1 C26_1 H26_1 119.5 . . ?
C21_1 C26_1 H26_1 119.5 . . ?
C24_1 C28_1 H28A_1 109.5 . . ?
C24_1 C28_1 H28B_1 109.5 . . ?
H28A_1 C28_1 H28B_1 109.5 . . ?
C24_1 C28_1 H28C_1 109.5 . . ?
H28A_1 C28_1 H28C_1 109.5 . . ?
H28B_1 C28_1 H28C_1 109.5 . . ?
C32_1 C31_1 C36_1 117.4(4) . . ?
C32_1 C31_1 C5_1 121.8(4) . . ?
C36_1 C31_1 C5_1 120.8(4) . . ?
C31_1 C32_1 C33_1 122.8(4) . . ?
C31_1 C32_1 H32_1 118.6 . . ?
C33_1 C32_1 H32_1 118.6 . . ?
C32_1 C33_1 C34_1 119.5(5) . . ?
C32_1 C33_1 H33_1 120.2 . . ?
C34_1 C33_1 H33_1 120.2 . . ?
C33_1 C34_1 C35_1 119.2(4) . . ?
C33_1 C34_1 C38_1 118.3(5) . . ?
C35_1 C34_1 C38_1 122.5(4) . . ?
C34_1 C35_1 C36_1 120.8(4) . . ?
C34_1 C35_1 H35_1 119.6 . . ?
C36_1 C35_1 H35_1 119.6 . . ?
C35_1 C36_1 C31_1 120.2(4) . . ?
C35_1 C36_1 H36_1 119.9 . . ?
C31_1 C36_1 H36_1 119.9 . . ?
O38_1 C38_1 O39_1 122.7(4) . . ?
O38_1 C38_1 C34_1 124.4(5) . . ?
O39_1 C38_1 C34_1 112.9(5) . . ?
C38_1 O39_1 C39_1 114.4(4) . . ?
O39_1 C39_1 H39A_1 109.5 . . ?
O39_1 C39_1 H39B_1 109.5 . . ?
H39A_1 C39_1 H39B_1 109.5 . . ?
O39_1 C39_1 H39C_1 109.5 . . ?
H39A_1 C39_1 H39C_1 109.5 . . ?
H39B_1 C39_1 H39C_1 109.5 . . ?
C2_2 C1_2 C21_2 117.4(3) . . ?
C2_2 C1_2 C11_2 100.1(3) . . ?
C21_2 C1_2 C11_2 114.5(3) . . ?
C2_2 C1_2 H1_2 108.1 . . ?
C21_2 C1_2 H1_2 108.1 . . ?
C11_2 C1_2 H1_2 108.1 . . ?
C3_2 C2_2 C6_2 108.1(4) . . ?
C3_2 C2_2 C1_2 139.8(4) . . ?
C6_2 C2_2 C1_2 112.0(4) . . ?
C2_2 C3_2 O4_2 108.9(4) . . ?
C2_2 C3_2 H3_2 125.6 . . ?
O4_2 C3_2 H3_2 125.6 . . ?
C3_2 O4_2 C5_2 108.3(3) . . ?
C6_2 C5_2 O4_2 107.4(3) . . ?
C6_2 C5_2 C31_2 138.7(4) . . ?
O4_2 C5_2 C31_2 114.0(4) . . ?
C5_2 C6_2 C2_2 107.4(4) . . ?
C5_2 C6_2 C12_2 144.1(4) . . ?
C2_2 C6_2 C12_2 108.4(4) . . ?
C16_2 C11_2 C12_2 120.0(4) . . ?
C16_2 C11_2 C1_2 127.4(4) . . ?
C12_2 C11_2 C1_2 112.7(4) . . ?
C13_2 C12_2 C11_2 119.4(4) . . ?
C13_2 C12_2 C6_2 134.0(4) . . ?
C11_2 C12_2 C6_2 106.6(4) . . ?
C12_2 C13_2 C14_2 119.7(4) . . ?
C12_2 C13_2 H13_2 120.2 . . ?
C14_2 C13_2 H13_2 120.2 . . ?
C15_2 C14_2 C13_2 120.3(4) . . ?
C15_2 C14_2 H14_2 119.9 . . ?
C13_2 C14_2 H14_2 119.9 . . ?
C16_2 C15_2 C14_2 120.8(4) . . ?
C16_2 C15_2 H15_2 119.6 . . ?
C14_2 C15_2 H15_2 119.6 . . ?
C15_2 C16_2 C11_2 119.8(4) . . ?
C15_2 C16_2 H16_2 120.1 . . ?
C11_2 C16_2 H16_2 120.1 . . ?
C22_2 C21_2 C26_2 117.3(4) . . ?
C22_2 C21_2 C1_2 122.4(4) . . ?
C26_2 C21_2 C1_2 120.2(4) . . ?
C23_2 C22_2 C21_2 121.1(4) . . ?
C23_2 C22_2 H22_2 119.4 . . ?
C21_2 C22_2 H22_2 119.4 . . ?
C22_2 C23_2 C24_2 121.5(4) . . ?
C22_2 C23_2 H23_2 119.2 . . ?
C24_2 C23_2 H23_2 119.2 . . ?
C25_2 C24_2 C23_2 117.1(4) . . ?
C25_2 C24_2 C28_2 121.7(4) . . ?
C23_2 C24_2 C28_2 121.2(4) . . ?
C24_2 C25_2 C26_2 121.5(4) . . ?
C24_2 C25_2 H25_2 119.3 . . ?
C26_2 C25_2 H25_2 119.3 . . ?
C25_2 C26_2 C21_2 121.5(4) . . ?
C25_2 C26_2 H26_2 119.3 . . ?
C21_2 C26_2 H26_2 119.3 . . ?
C24_2 C28_2 H28A_2 109.5 . . ?
C24_2 C28_2 H28B_2 109.5 . . ?
H28A_2 C28_2 H28B_2 109.5 . . ?
C24_2 C28_2 H28C_2 109.5 . . ?
H28A_2 C28_2 H28C_2 109.5 . . ?
H28B_2 C28_2 H28C_2 109.5 . . ?
C32_2 C31_2 C36_2 117.6(4) . . ?
C32_2 C31_2 C5_2 121.7(4) . . ?
C36_2 C31_2 C5_2 120.7(4) . . ?
C33_2 C32_2 C31_2 121.6(4) . . ?
C33_2 C32_2 H32_2 119.2 . . ?
C31_2 C32_2 H32_2 119.2 . . ?
C34_2 C33_2 C32_2 120.3(5) . . ?
C34_2 C33_2 H33_2 119.8 . . ?
C32_2 C33_2 H33_2 119.8 . . ?
C35_2 C34_2 C33_2 118.6(4) . . ?
C35_2 C34_2 C38_2 117.8(4) . . ?
C33_2 C34_2 C38_2 123.6(4) . . ?
C34_2 C35_2 C36_2 121.6(4) . . ?
C34_2 C35_2 H35_2 119.2 . . ?
C36_2 C35_2 H35_2 119.2 . . ?
C35_2 C36_2 C31_2 120.3(4) . . ?
C35_2 C36_2 H36_2 119.8 . . ?
C31_2 C36_2 H36_2 119.8 . . ?
O38_2 C38_2 O39_2 122.7(4) . . ?
O38_2 C38_2 C34_2 125.9(5) . . ?
O39_2 C38_2 C34_2 111.4(4) . . ?
C38_2 O39_2 C39_2 115.1(4) . . ?
O39_2 C39_2 H39A_2 109.5 . . ?
O39_2 C39_2 H39B_2 109.5 . . ?
H39A_2 C39_2 H39B_2 109.5 . . ?
O39_2 C39_2 H39C_2 109.5 . . ?
H39A_2 C39_2 H39C_2 109.5 . . ?
H39B_2 C39_2 H39C_2 109.5 . . ?
C2_3 C1_3 C21_3 115.3(3) . . ?
C2_3 C1_3 C11_3 100.2(3) . . ?
C21_3 C1_3 C11_3 113.7(3) . . ?
C2_3 C1_3 H1_3 109.1 . . ?
C21_3 C1_3 H1_3 109.1 . . ?
C11_3 C1_3 H1_3 109.1 . . ?
C3_3 C2_3 C6_3 107.0(4) . . ?
C3_3 C2_3 C1_3 140.7(4) . . ?
C6_3 C2_3 C1_3 112.1(4) . . ?
C2_3 C3_3 O4_3 109.7(4) . . ?
C2_3 C3_3 H3_3 125.2 . . ?
O4_3 C3_3 H3_3 125.2 . . ?
C3_3 O4_3 C5_3 107.8(3) . . ?
C6_3 C5_3 O4_3 108.0(4) . . ?
C6_3 C5_3 C31_3 138.4(4) . . ?
O4_3 C5_3 C31_3 113.4(4) . . ?
C5_3 C6_3 C2_3 107.5(4) . . ?
C5_3 C6_3 C12_3 145.1(4) . . ?
C2_3 C6_3 C12_3 107.5(4) . . ?
C16_3 C11_3 C12_3 120.3(4) . . ?
C16_3 C11_3 C1_3 126.9(4) . . ?
C12_3 C11_3 C1_3 112.8(4) . . ?
C13_3 C12_3 C11_3 119.5(4) . . ?
C13_3 C12_3 C6_3 133.1(4) . . ?
C11_3 C12_3 C6_3 107.4(4) . . ?
C14_3 C13_3 C12_3 119.4(4) . . ?
C14_3 C13_3 H13_3 120.3 . . ?
C12_3 C13_3 H13_3 120.3 . . ?
C15_3 C14_3 C13_3 121.2(4) . . ?
C15_3 C14_3 H14_3 119.4 . . ?
C13_3 C14_3 H14_3 119.4 . . ?
C14_3 C15_3 C16_3 119.8(4) . . ?
C14_3 C15_3 H15_3 120.1 . . ?
C16_3 C15_3 H15_3 120.1 . . ?
C11_3 C16_3 C15_3 119.8(4) . . ?
C11_3 C16_3 H16_3 120.1 . . ?
C15_3 C16_3 H16_3 120.1 . . ?
C22_3 C21_3 C26_3 117.1(4) . . ?
C22_3 C21_3 C1_3 122.5(4) . . ?
C26_3 C21_3 C1_3 120.4(4) . . ?
C21_3 C22_3 C23_3 122.0(4) . . ?
C21_3 C22_3 H22_3 119.0 . . ?
C23_3 C22_3 H22_3 119.0 . . ?
C24_3 C23_3 C22_3 120.7(4) . . ?
C24_3 C23_3 H23_3 119.6 . . ?
C22_3 C23_3 H23_3 119.6 . . ?
C25_3 C24_3 C23_3 117.9(4) . . ?
C25_3 C24_3 C28_3 121.2(4) . . ?
C23_3 C24_3 C28_3 120.9(4) . . ?
C24_3 C25_3 C26_3 121.1(4) . . ?
C24_3 C25_3 H25_3 119.4 . . ?
C26_3 C25_3 H25_3 119.4 . . ?
C25_3 C26_3 C21_3 121.1(4) . . ?
C25_3 C26_3 H26_3 119.4 . . ?
C21_3 C26_3 H26_3 119.4 . . ?
C24_3 C28_3 H28A_3 109.5 . . ?
C24_3 C28_3 H28B_3 109.5 . . ?
H28A_3 C28_3 H28B_3 109.5 . . ?
C24_3 C28_3 H28C_3 109.5 . . ?
H28A_3 C28_3 H28C_3 109.5 . . ?
H28B_3 C28_3 H28C_3 109.5 . . ?
C32_3 C31_3 C36_3 117.3(4) . . ?
C32_3 C31_3 C5_3 121.9(4) . . ?
C36_3 C31_3 C5_3 120.8(4) . . ?
C31_3 C32_3 C33_3 121.6(4) . . ?
C31_3 C32_3 H32_3 119.2 . . ?
C33_3 C32_3 H32_3 119.2 . . ?
C34_3 C33_3 C32_3 119.5(4) . . ?
C34_3 C33_3 H33_3 120.3 . . ?
C32_3 C33_3 H33_3 120.3 . . ?
C33_3 C34_3 C35_3 120.2(4) . . ?
C33_3 C34_3 C38_3 122.2(4) . . ?
C35_3 C34_3 C38_3 117.6(4) . . ?
C34_3 C35_3 C36_3 120.5(4) . . ?
C34_3 C35_3 H35_3 119.7 . . ?
C36_3 C35_3 H35_3 119.7 . . ?
C35_3 C36_3 C31_3 120.8(4) . . ?
C35_3 C36_3 H36_3 119.6 . . ?
C31_3 C36_3 H36_3 119.6 . . ?
O38_3 C38_3 O39_3 121.6(4) . . ?
O38_3 C38_3 C34_3 124.8(4) . . ?
O39_3 C38_3 C34_3 113.5(4) . . ?
C38_3 O39_3 C39_3 115.7(4) . . ?
O39_3 C39_3 H39A_3 109.5 . . ?
O39_3 C39_3 H39B_3 109.5 . . ?
H39A_3 C39_3 H39B_3 109.5 . . ?
O39_3 C39_3 H39C_3 109.5 . . ?
H39A_3 C39_3 H39C_3 109.5 . . ?
H39B_3 C39_3 H39C_3 109.5 . . ?

loop_
_geom_bond_atom_site_label_1
_geom_bond_atom_site_label_2
_geom_bond_distance
_geom_bond_site_symmetry_2
_geom_bond_publ_flag
C1_1 C2_1 1.505(5) . ?
C1_1 C21_1 1.508(5) . ?
C1_1 C11_1 1.528(6) . ?
C1_1 H1_1 1.0000 . ?
C2_1 C3_1 1.345(6) . ?
C2_1 C6_1 1.434(6) . ?
C3_1 O4_1 1.373(5) . ?
C3_1 H3_1 0.9500 . ?
O4_1 C5_1 1.388(5) . ?
C5_1 C6_1 1.365(5) . ?
C5_1 C31_1 1.462(6) . ?
C6_1 C12_1 1.473(6) . ?
C11_1 C16_1 1.397(6) . ?
C11_1 C12_1 1.400(6) . ?
C12_1 C13_1 1.389(6) . ?
C13_1 C14_1 1.383(6) . ?
C13_1 H13_1 0.9500 . ?
C14_1 C15_1 1.378(6) . ?
C14_1 H14_1 0.9500 . ?
C15_1 C16_1 1.372(6) . ?
C15_1 H15_1 0.9500 . ?
C16_1 H16_1 0.9500 . ?
C21_1 C22_1 1.386(5) . ?
C21_1 C26_1 1.388(5) . ?
C22_1 C23_1 1.389(6) . ?
C22_1 H22_1 0.9500 . ?
C23_1 C24_1 1.382(6) . ?
C23_1 H23_1 0.9500 . ?
C24_1 C25_1 1.376(6) . ?
C24_1 C28_1 1.507(6) . ?
C25_1 C26_1 1.384(6) . ?
C25_1 H25_1 0.9500 . ?
C26_1 H26_1 0.9500 . ?
C28_1 H28A_1 0.9800 . ?
C28_1 H28B_1 0.9800 . ?
C28_1 H28C_1 0.9800 . ?
C31_1 C32_1 1.374(6) . ?
C31_1 C36_1 1.399(6) . ?
C32_1 C33_1 1.376(6) . ?
C32_1 H32_1 0.9500 . ?
C33_1 C34_1 1.380(6) . ?
C33_1 H33_1 0.9500 . ?
C34_1 C35_1 1.380(6) . ?
C34_1 C38_1 1.486(6) . ?
C35_1 C36_1 1.390(6) . ?
C35_1 H35_1 0.9500 . ?
C36_1 H36_1 0.9500 . ?
C38_1 O38_1 1.214(5) . ?
C38_1 O39_1 1.324(5) . ?
O39_1 C39_1 1.457(5) . ?
C39_1 H39A_1 0.9800 . ?
C39_1 H39B_1 0.9800 . ?
C39_1 H39C_1 0.9800 . ?
C1_2 C2_2 1.511(5) . ?
C1_2 C21_2 1.512(5) . ?
C1_2 C11_2 1.524(6) . ?
C1_2 H1_2 1.0000 . ?
C2_2 C3_2 1.344(6) . ?
C2_2 C6_2 1.413(6) . ?
C3_2 O4_2 1.372(5) . ?
C3_2 H3_2 0.9500 . ?
O4_2 C5_2 1.393(5) . ?
C5_2 C6_2 1.370(5) . ?
C5_2 C31_2 1.450(5) . ?
C6_2 C12_2 1.475(6) . ?
C11_2 C16_2 1.384(5) . ?
C11_2 C12_2 1.416(5) . ?
C12_2 C13_2 1.388(6) . ?
C13_2 C14_2 1.392(6) . ?
C13_2 H13_2 0.9500 . ?
C14_2 C15_2 1.383(6) . ?
C14_2 H14_2 0.9500 . ?
C15_2 C16_2 1.375(6) . ?
C15_2 H15_2 0.9500 . ?
C16_2 H16_2 0.9500 . ?
C21_2 C22_2 1.383(6) . ?
C21_2 C26_2 1.385(5) . ?
C22_2 C23_2 1.379(6) . ?
C22_2 H22_2 0.9500 . ?
C23_2 C24_2 1.389(6) . ?
C23_2 H23_2 0.9500 . ?
C24_2 C25_2 1.378(6) . ?
C24_2 C28_2 1.505(6) . ?
C25_2 C26_2 1.378(6) . ?
C25_2 H25_2 0.9500 . ?
C26_2 H26_2 0.9500 . ?
C28_2 H28A_2 0.9800 . ?
C28_2 H28B_2 0.9800 . ?
C28_2 H28C_2 0.9800 . ?
C31_2 C32_2 1.385(6) . ?
C31_2 C36_2 1.395(5) . ?
C32_2 C33_2 1.384(6) . ?
C32_2 H32_2 0.9500 . ?
C33_2 C34_2 1.377(6) . ?
C33_2 H33_2 0.9500 . ?
C34_2 C35_2 1.376(6) . ?
C34_2 C38_2 1.478(6) . ?
C35_2 C36_2 1.380(6) . ?
C35_2 H35_2 0.9500 . ?
C36_2 H36_2 0.9500 . ?
C38_2 O38_2 1.196(5) . ?
C38_2 O39_2 1.346(5) . ?
O39_2 C39_2 1.443(5) . ?
C39_2 H39A_2 0.9800 . ?
C39_2 H39B_2 0.9800 . ?
C39_2 H39C_2 0.9800 . ?
C1_3 C2_3 1.504(5) . ?
C1_3 C21_3 1.510(6) . ?
C1_3 C11_3 1.523(6) . ?
C1_3 H1_3 1.0000 . ?
C2_3 C3_3 1.344(5) . ?
C2_3 C6_3 1.429(5) . ?
C3_3 O4_3 1.370(5) . ?
C3_3 H3_3 0.9500 . ?
O4_3 C5_3 1.390(5) . ?
C5_3 C6_3 1.358(5) . ?
C5_3 C31_3 1.453(6) . ?
C6_3 C12_3 1.473(6) . ?
C11_3 C16_3 1.385(5) . ?
C11_3 C12_3 1.402(5) . ?
C12_3 C13_3 1.394(6) . ?
C13_3 C14_3 1.382(6) . ?
C13_3 H13_3 0.9500 . ?
C14_3 C15_3 1.382(6) . ?
C14_3 H14_3 0.9500 . ?
C15_3 C16_3 1.386(6) . ?
C15_3 H15_3 0.9500 . ?
C16_3 H16_3 0.9500 . ?
C21_3 C22_3 1.373(6) . ?
C21_3 C26_3 1.394(6) . ?
C22_3 C23_3 1.382(6) . ?
C22_3 H22_3 0.9500 . ?
C23_3 C24_3 1.381(6) . ?
C23_3 H23_3 0.9500 . ?
C24_3 C25_3 1.380(6) . ?
C24_3 C28_3 1.507(6) . ?
C25_3 C26_3 1.382(6) . ?
C25_3 H25_3 0.9500 . ?
C26_3 H26_3 0.9500 . ?
C28_3 H28A_3 0.9800 . ?
C28_3 H28B_3 0.9800 . ?
C28_3 H28C_3 0.9800 . ?
C31_3 C32_3 1.388(5) . ?
C31_3 C36_3 1.401(6) . ?
C32_3 C33_3 1.389(6) . ?
C32_3 H32_3 0.9500 . ?
C33_3 C34_3 1.369(5) . ?
C33_3 H33_3 0.9500 . ?
C34_3 C35_3 1.374(6) . ?
C34_3 C38_3 1.481(6) . ?
C35_3 C36_3 1.376(6) . ?
C35_3 H35_3 0.9500 . ?
C36_3 H36_3 0.9500 . ?
C38_3 O38_3 1.207(5) . ?
C38_3 O39_3 1.330(5) . ?
O39_3 C39_3 1.449(5) . ?
C39_3 H39A_3 0.9800 . ?
C39_3 H39B_3 0.9800 . ?
C39_3 H39C_3 0.9800 . ?

loop_
_geom_torsion_atom_site_label_1
_geom_torsion_atom_site_label_2
_geom_torsion_atom_site_label_3
_geom_torsion_atom_site_label_4
_geom_torsion
_geom_torsion_site_symmetry_1
_geom_torsion_site_symmetry_2
_geom_torsion_site_symmetry_3
_geom_torsion_site_symmetry_4
_geom_torsion_publ_flag
C21_1 C1_1 C2_1 C3_1 59.6(7) . . . . ?
C11_1 C1_1 C2_1 C3_1 -178.4(5) . . . . ?
C21_1 C1_1 C2_1 C6_1 -123.9(4) . . . . ?
C11_1 C1_1 C2_1 C6_1 -1.8(4) . . . . ?
C6_1 C2_1 C3_1 O4_1 -0.7(5) . . . . ?
C1_1 C2_1 C3_1 O4_1 175.9(5) . . . . ?
C2_1 C3_1 O4_1 C5_1 0.1(5) . . . . ?
C3_1 O4_1 C5_1 C6_1 0.5(4) . . . . ?
C3_1 O4_1 C5_1 C31_1 -178.8(4) . . . . ?
O4_1 C5_1 C6_1 C2_1 -0.9(5) . . . . ?
C31_1 C5_1 C6_1 C2_1 178.2(5) . . . . ?
O4_1 C5_1 C6_1 C12_1 -178.6(5) . . . . ?
C31_1 C5_1 C6_1 C12_1 0.5(10) . . . . ?
C3_1 C2_1 C6_1 C5_1 1.0(5) . . . . ?
C1_1 C2_1 C6_1 C5_1 -176.7(3) . . . . ?
C3_1 C2_1 C6_1 C12_1 179.6(3) . . . . ?
C1_1 C2_1 C6_1 C12_1 1.9(5) . . . . ?
C2_1 C1_1 C11_1 C16_1 -178.1(4) . . . . ?
C21_1 C1_1 C11_1 C16_1 -52.5(6) . . . . ?
C2_1 C1_1 C11_1 C12_1 1.1(4) . . . . ?
C21_1 C1_1 C11_1 C12_1 126.7(4) . . . . ?
C16_1 C11_1 C12_1 C13_1 0.6(6) . . . . ?
C1_1 C11_1 C12_1 C13_1 -178.7(4) . . . . ?
C16_1 C11_1 C12_1 C6_1 179.2(4) . . . . ?
C1_1 C11_1 C12_1 C6_1 -0.1(5) . . . . ?
C5_1 C6_1 C12_1 C13_1 -5.1(10) . . . . ?
C2_1 C6_1 C12_1 C13_1 177.2(4) . . . . ?
C5_1 C6_1 C12_1 C11_1 176.6(6) . . . . ?
C2_1 C6_1 C12_1 C11_1 -1.1(5) . . . . ?
C11_1 C12_1 C13_1 C14_1 -0.8(6) . . . . ?
C6_1 C12_1 C13_1 C14_1 -178.9(4) . . . . ?
C12_1 C13_1 C14_1 C15_1 0.6(7) . . . . ?
C13_1 C14_1 C15_1 C16_1 -0.3(7) . . . . ?
C14_1 C15_1 C16_1 C11_1 0.1(6) . . . . ?
C12_1 C11_1 C16_1 C15_1 -0.3(6) . . . . ?
C1_1 C11_1 C16_1 C15_1 178.9(4) . . . . ?
C2_1 C1_1 C21_1 C22_1 39.2(6) . . . . ?
C11_1 C1_1 C21_1 C22_1 -76.3(5) . . . . ?
C2_1 C1_1 C21_1 C26_1 -145.2(4) . . . . ?
C11_1 C1_1 C21_1 C26_1 99.3(5) . . . . ?
C26_1 C21_1 C22_1 C23_1 0.0(6) . . . . ?
C1_1 C21_1 C22_1 C23_1 175.8(4) . . . . ?
C21_1 C22_1 C23_1 C24_1 -1.1(7) . . . . ?
C22_1 C23_1 C24_1 C25_1 1.9(7) . . . . ?
C22_1 C23_1 C24_1 C28_1 -179.5(4) . . . . ?
C23_1 C24_1 C25_1 C26_1 -1.8(7) . . . . ?
C28_1 C24_1 C25_1 C26_1 179.6(4) . . . . ?
C24_1 C25_1 C26_1 C21_1 0.9(7) . . . . ?
C22_1 C21_1 C26_1 C25_1 0.1(6) . . . . ?
C1_1 C21_1 C26_1 C25_1 -175.7(4) . . . . ?
C6_1 C5_1 C31_1 C32_1 2.0(8) . . . . ?
O4_1 C5_1 C31_1 C32_1 -178.9(4) . . . . ?
C6_1 C5_1 C31_1 C36_1 -175.8(5) . . . . ?
O4_1 C5_1 C31_1 C36_1 3.2(6) . . . . ?
C36_1 C31_1 C32_1 C33_1 -0.2(7) . . . . ?
C5_1 C31_1 C32_1 C33_1 -178.1(4) . . . . ?
C31_1 C32_1 C33_1 C34_1 0.7(8) . . . . ?
C32_1 C33_1 C34_1 C35_1 -0.9(7) . . . . ?
C32_1 C33_1 C34_1 C38_1 -178.4(4) . . . . ?
C33_1 C34_1 C35_1 C36_1 0.7(7) . . . . ?
C38_1 C34_1 C35_1 C36_1 178.1(4) . . . . ?
C34_1 C35_1 C36_1 C31_1 -0.2(7) . . . . ?
C32_1 C31_1 C36_1 C35_1 -0.1(6) . . . . ?
C5_1 C31_1 C36_1 C35_1 177.8(4) . . . . ?
C33_1 C34_1 C38_1 O38_1 -2.3(7) . . . . ?
C35_1 C34_1 C38_1 O38_1 -179.7(5) . . . . ?
C33_1 C34_1 C38_1 O39_1 178.0(4) . . . . ?
C35_1 C34_1 C38_1 O39_1 0.5(6) . . . . ?
O38_1 C38_1 O39_1 C39_1 3.9(7) . . . . ?
C34_1 C38_1 O39_1 C39_1 -176.3(4) . . . . ?
C21_2 C1_2 C2_2 C3_2 54.3(7) . . . . ?
C11_2 C1_2 C2_2 C3_2 178.9(5) . . . . ?
C21_2 C1_2 C2_2 C6_2 -128.7(4) . . . . ?
C11_2 C1_2 C2_2 C6_2 -4.2(4) . . . . ?
C6_2 C2_2 C3_2 O4_2 -0.8(5) . . . . ?
C1_2 C2_2 C3_2 O4_2 176.3(5) . . . . ?
C2_2 C3_2 O4_2 C5_2 0.1(5) . . . . ?
C3_2 O4_2 C5_2 C6_2 0.7(4) . . . . ?
C3_2 O4_2 C5_2 C31_2 -179.4(3) . . . . ?
O4_2 C5_2 C6_2 C2_2 -1.1(5) . . . . ?
C31_2 C5_2 C6_2 C2_2 178.9(5) . . . . ?
O4_2 C5_2 C6_2 C12_2 178.9(5) . . . . ?
C31_2 C5_2 C6_2 C12_2 -1.0(10) . . . . ?
C3_2 C2_2 C6_2 C5_2 1.2(5) . . . . ?
C1_2 C2_2 C6_2 C5_2 -176.8(3) . . . . ?
C3_2 C2_2 C6_2 C12_2 -178.9(3) . . . . ?
C1_2 C2_2 C6_2 C12_2 3.2(5) . . . . ?
C2_2 C1_2 C11_2 C16_2 -176.8(4) . . . . ?
C21_2 C1_2 C11_2 C16_2 -50.3(6) . . . . ?
C2_2 C1_2 C11_2 C12_2 3.8(4) . . . . ?
C21_2 C1_2 C11_2 C12_2 130.3(4) . . . . ?
C16_2 C11_2 C12_2 C13_2 -0.7(6) . . . . ?
C1_2 C11_2 C12_2 C13_2 178.8(4) . . . . ?
C16_2 C11_2 C12_2 C6_2 178.4(4) . . . . ?
C1_2 C11_2 C12_2 C6_2 -2.2(5) . . . . ?
C5_2 C6_2 C12_2 C13_2 -1.8(10) . . . . ?
C2_2 C6_2 C12_2 C13_2 178.3(5) . . . . ?
C5_2 C6_2 C12_2 C11_2 179.3(6) . . . . ?
C2_2 C6_2 C12_2 C11_2 -0.6(5) . . . . ?
C11_2 C12_2 C13_2 C14_2 0.3(6) . . . . ?
C6_2 C12_2 C13_2 C14_2 -178.4(4) . . . . ?
C12_2 C13_2 C14_2 C15_2 0.0(7) . . . . ?
C13_2 C14_2 C15_2 C16_2 0.1(7) . . . . ?
C14_2 C15_2 C16_2 C11_2 -0.4(7) . . . . ?
C12_2 C11_2 C16_2 C15_2 0.7(6) . . . . ?
C1_2 C11_2 C16_2 C15_2 -178.6(4) . . . . ?
C2_2 C1_2 C21_2 C22_2 40.4(6) . . . . ?
C11_2 C1_2 C21_2 C22_2 -76.5(5) . . . . ?
C2_2 C1_2 C21_2 C26_2 -141.7(4) . . . . ?
C11_2 C1_2 C21_2 C26_2 101.3(5) . . . . ?
C26_2 C21_2 C22_2 C23_2 0.2(6) . . . . ?
C1_2 C21_2 C22_2 C23_2 178.1(4) . . . . ?
C21_2 C22_2 C23_2 C24_2 -0.9(7) . . . . ?
C22_2 C23_2 C24_2 C25_2 0.7(7) . . . . ?
C22_2 C23_2 C24_2 C28_2 -179.6(4) . . . . ?
C23_2 C24_2 C25_2 C26_2 0.2(7) . . . . ?
C28_2 C24_2 C25_2 C26_2 -179.5(4) . . . . ?
C24_2 C25_2 C26_2 C21_2 -0.9(7) . . . . ?
C22_2 C21_2 C26_2 C25_2 0.7(6) . . . . ?
C1_2 C21_2 C26_2 C25_2 -177.2(4) . . . . ?
C6_2 C5_2 C31_2 C32_2 -3.5(8) . . . . ?
O4_2 C5_2 C31_2 C32_2 176.5(4) . . . . ?
C6_2 C5_2 C31_2 C36_2 177.6(5) . . . . ?
O4_2 C5_2 C31_2 C36_2 -2.4(6) . . . . ?
C36_2 C31_2 C32_2 C33_2 -1.0(7) . . . . ?
C5_2 C31_2 C32_2 C33_2 -179.9(4) . . . . ?
C31_2 C32_2 C33_2 C34_2 0.8(8) . . . . ?
C32_2 C33_2 C34_2 C35_2 0.5(7) . . . . ?
C32_2 C33_2 C34_2 C38_2 -179.9(4) . . . . ?
C33_2 C34_2 C35_2 C36_2 -1.7(7) . . . . ?
C38_2 C34_2 C35_2 C36_2 178.7(4) . . . . ?
C34_2 C35_2 C36_2 C31_2 1.5(7) . . . . ?
C32_2 C31_2 C36_2 C35_2 -0.2(7) . . . . ?
C5_2 C31_2 C36_2 C35_2 178.7(4) . . . . ?
C35_2 C34_2 C38_2 O38_2 3.9(7) . . . . ?
C33_2 C34_2 C38_2 O38_2 -175.8(5) . . . . ?
C35_2 C34_2 C38_2 O39_2 -174.8(4) . . . . ?
C33_2 C34_2 C38_2 O39_2 5.6(6) . . . . ?
O38_2 C38_2 O39_2 C39_2 -1.6(6) . . . . ?
C34_2 C38_2 O39_2 C39_2 177.2(4) . . . . ?
C21_3 C1_3 C2_3 C3_3 61.8(7) . . . . ?
C11_3 C1_3 C2_3 C3_3 -175.8(5) . . . . ?
C21_3 C1_3 C2_3 C6_3 -123.5(4) . . . . ?
C11_3 C1_3 C2_3 C6_3 -1.1(4) . . . . ?
C6_3 C2_3 C3_3 O4_3 0.2(5) . . . . ?
C1_3 C2_3 C3_3 O4_3 175.0(5) . . . . ?
C2_3 C3_3 O4_3 C5_3 0.2(5) . . . . ?
C3_3 O4_3 C5_3 C6_3 -0.5(4) . . . . ?
C3_3 O4_3 C5_3 C31_3 -176.7(3) . . . . ?
O4_3 C5_3 C6_3 C2_3 0.6(5) . . . . ?
C31_3 C5_3 C6_3 C2_3 175.3(5) . . . . ?
O4_3 C5_3 C6_3 C12_3 -177.0(5) . . . . ?
C31_3 C5_3 C6_3 C12_3 -2.3(10) . . . . ?
C3_3 C2_3 C6_3 C5_3 -0.5(5) . . . . ?
C1_3 C2_3 C6_3 C5_3 -177.0(3) . . . . ?
C3_3 C2_3 C6_3 C12_3 178.1(3) . . . . ?
C1_3 C2_3 C6_3 C12_3 1.6(5) . . . . ?
C2_3 C1_3 C11_3 C16_3 178.9(4) . . . . ?
C21_3 C1_3 C11_3 C16_3 -57.5(6) . . . . ?
C2_3 C1_3 C11_3 C12_3 0.2(4) . . . . ?
C21_3 C1_3 C11_3 C12_3 123.8(4) . . . . ?
C16_3 C11_3 C12_3 C13_3 1.4(6) . . . . ?
C1_3 C11_3 C12_3 C13_3 -179.7(4) . . . . ?
C16_3 C11_3 C12_3 C6_3 -178.1(4) . . . . ?
C1_3 C11_3 C12_3 C6_3 0.7(5) . . . . ?
C5_3 C6_3 C12_3 C13_3 -3.3(10) . . . . ?
C2_3 C6_3 C12_3 C13_3 179.2(4) . . . . ?
C5_3 C6_3 C12_3 C11_3 176.2(6) . . . . ?
C2_3 C6_3 C12_3 C11_3 -1.4(4) . . . . ?
C11_3 C12_3 C13_3 C14_3 -0.7(6) . . . . ?
C6_3 C12_3 C13_3 C14_3 178.7(4) . . . . ?
C12_3 C13_3 C14_3 C15_3 -0.5(7) . . . . ?
C13_3 C14_3 C15_3 C16_3 0.9(7) . . . . ?
C12_3 C11_3 C16_3 C15_3 -1.0(6) . . . . ?
C1_3 C11_3 C16_3 C15_3 -179.6(4) . . . . ?
C14_3 C15_3 C16_3 C11_3 -0.2(7) . . . . ?
C2_3 C1_3 C21_3 C22_3 43.2(6) . . . . ?
C11_3 C1_3 C21_3 C22_3 -71.7(5) . . . . ?
C2_3 C1_3 C21_3 C26_3 -138.1(4) . . . . ?
C11_3 C1_3 C21_3 C26_3 107.0(5) . . . . ?
C26_3 C21_3 C22_3 C23_3 -0.7(7) . . . . ?
C1_3 C21_3 C22_3 C23_3 178.0(4) . . . . ?
C21_3 C22_3 C23_3 C24_3 -0.7(7) . . . . ?
C22_3 C23_3 C24_3 C25_3 2.0(7) . . . . ?
C22_3 C23_3 C24_3 C28_3 -179.5(4) . . . . ?
C23_3 C24_3 C25_3 C26_3 -1.9(7) . . . . ?
C28_3 C24_3 C25_3 C26_3 179.6(4) . . . . ?
C24_3 C25_3 C26_3 C21_3 0.5(7) . . . . ?
C22_3 C21_3 C26_3 C25_3 0.8(7) . . . . ?
C1_3 C21_3 C26_3 C25_3 -177.9(4) . . . . ?
C6_3 C5_3 C31_3 C32_3 23.9(8) . . . . ?
O4_3 C5_3 C31_3 C32_3 -161.5(4) . . . . ?
C6_3 C5_3 C31_3 C36_3 -156.3(5) . . . . ?
O4_3 C5_3 C31_3 C36_3 18.3(6) . . . . ?
C36_3 C31_3 C32_3 C33_3 -0.3(6) . . . . ?
C5_3 C31_3 C32_3 C33_3 179.6(4) . . . . ?
C31_3 C32_3 C33_3 C34_3 0.6(7) . . . . ?
C32_3 C33_3 C34_3 C35_3 0.2(7) . . . . ?
C32_3 C33_3 C34_3 C38_3 180.0(4) . . . . ?
C33_3 C34_3 C35_3 C36_3 -1.3(7) . . . . ?
C38_3 C34_3 C35_3 C36_3 178.9(4) . . . . ?
C34_3 C35_3 C36_3 C31_3 1.6(7) . . . . ?
C32_3 C31_3 C36_3 C35_3 -0.9(6) . . . . ?
C5_3 C31_3 C36_3 C35_3 179.3(4) . . . . ?
C33_3 C34_3 C38_3 O38_3 -167.0(5) . . . . ?
C35_3 C34_3 C38_3 O38_3 12.8(7) . . . . ?
C33_3 C34_3 C38_3 O39_3 16.0(6) . . . . ?
C35_3 C34_3 C38_3 O39_3 -164.2(4) . . . . ?
O38_3 C38_3 O39_3 C39_3 -1.5(7) . . . . ?
C34_3 C38_3 O39_3 C39_3 175.6(4) . . . . ?
